data_1543755
loop_
_publ_author_name
'El Bakri, Youness'
'Harmaoui, Abdallah'
'Essassi, El Mokhtar'
'Saadi, Mohamed'
'El Ammari, Lahcen'

_publ_section_title
;
 6-Methyl-7H-1,2,4-triazolo[4,3-b][1,2,4]triazepin-8(9H)-thione
;
_journal_coeditor_code TK4020
_journal_issue 8
_journal_name_full IUCrData
_journal_paper_doi 10.1107/S2414314616012293
_journal_volume 1
_journal_year 2016
_chemical_formula_iupac 'C6 H7 N5 S'
_chemical_formula_moiety 'C6 H7 N5 S'
_chemical_formula_sum 'C6 H7 N5 S'
_chemical_formula_weight 181.23
_chemical_name_systematic 6-Methyl-7<i>H</i>-1,2,4-triazolo[4,3-<i>b</i>][1,2,4]triazepin-8(9<i>H</i>)-thione
_space_group_crystal_system triclinic
_space_group_IT_number 2
_space_group_name_Hall '-P 1'
_space_group_name_H-M_alt 'P -1'
_symmetry_space_group_name_Hall '-P 1'
_symmetry_space_group_name_H-M 'P -1'
_atom_sites_solution_hydrogens mixed
_audit_creation_method SHELXL-2014/7
_cell_angle_alpha 103.331(15)
_cell_angle_beta 92.329(16)
_cell_angle_gamma 113.846(15)
_cell_formula_units_Z 2
_cell_length_a 6.238(2)
_cell_length_b 7.234(3)
_cell_length_c 10.887(4)
_cell_measurement_reflns_used 2287
_cell_measurement_temperature 296(2)
_cell_measurement_theta_max 29.563
_cell_measurement_theta_min 3.198
_cell_volume 432.3(3)
_computing_cell_refinement
;
SAINT (Bruker, 2009)
;
_computing_data_collection
;
APEX2 (Bruker, 2009)
;
_computing_data_reduction
;
SAINT (Bruker, 2009)
;
_computing_molecular_graphics
;
ORTEPIII (Burnett & Johnson, 1996) and ORTEP-3 for Windows (Farrugia,
2012)
;
_computing_publication_material
;
Mercury (Macrae <i>et al.</i>, 2008) and publCIF (Westrip, 2010)
;
_computing_structure_refinement
;
SHELXL2014 (Sheldrick, 2015b)
;
_computing_structure_solution
;
SHELXT2014 (Sheldrick, 2015a)
;
_diffrn_ambient_temperature 296(2)
_diffrn_measured_fraction_theta_full 0.951
_diffrn_measured_fraction_theta_max 0.943
_diffrn_measurement_device_type 'Bruker X8 APEX'
_diffrn_measurement_method '\f and \w scans'
_diffrn_radiation_monochromator graphite
_diffrn_radiation_source 'fine-focus sealed tube'
_diffrn_radiation_type MoK\a
_diffrn_radiation_wavelength 0.71073
_diffrn_reflns_av_R_equivalents 0.0324
_diffrn_reflns_limit_h_max 8
_diffrn_reflns_limit_h_min -8
_diffrn_reflns_limit_k_max 10
_diffrn_reflns_limit_k_min -10
_diffrn_reflns_limit_l_max 15
_diffrn_reflns_limit_l_min -14
_diffrn_reflns_number 10195
_diffrn_reflns_theta_full 25.242
_diffrn_reflns_theta_max 29.563
_diffrn_reflns_theta_min 3.198
_exptl_absorpt_coefficient_mu 0.325
_exptl_absorpt_correction_T_max 0.7467
_exptl_absorpt_correction_T_min 0.6444
_exptl_absorpt_correction_type multi-scan
_exptl_absorpt_process_details
;
(SADABS; Krause <i>et al.</i>, 2015)
;
_exptl_crystal_colour colourless
_exptl_crystal_density_diffrn 1.392
_exptl_crystal_description block
_exptl_crystal_F_000 188
_exptl_crystal_size_max 0.35
_exptl_crystal_size_mid 0.30
_exptl_crystal_size_min 0.26
_refine_diff_density_max 0.469
_refine_diff_density_min -0.376
_refine_ls_extinction_method none
_refine_ls_goodness_of_fit_ref 1.073
_refine_ls_hydrogen_treatment constr
_refine_ls_matrix_type full
_refine_ls_number_parameters 110
_refine_ls_number_reflns 2287
_refine_ls_number_restraints 0
_refine_ls_restrained_S_all 1.073
_refine_ls_R_factor_all 0.0443
_refine_ls_R_factor_gt 0.0394
_refine_ls_shift/su_max 0.000
_refine_ls_shift/su_mean 0.000
_refine_ls_structure_factor_coef Fsqd
_refine_ls_weighting_details 'w=1/[\s^2^(Fo^2^)+(0.0613P)^2^+0.1769P] where P=(Fo^2^+2Fc^2^)/3'
_refine_ls_weighting_scheme calc
_refine_ls_wR_factor_gt 0.1145
_refine_ls_wR_factor_ref 0.1194
_reflns_number_gt 2038
_reflns_number_total 2287
_reflns_threshold_expression 'I > 2\s(I)'
_cod_data_source_file tk4020sup1.cif
_cod_data_source_block I
_cod_database_code 1543755
_shelx_space_group_comment
;
The symmetry employed for this shelxl refinement is uniquely defined
by the following loop, which should always be used as a source of
symmetry information in preference to the above space-group names.
They are only intended as comments.
;

loop_
_space_group_symop_operation_xyz
'x, y, z'
'-x, -y, -z'

loop_
_atom_site_type_symbol
_atom_site_label
_atom_site_fract_x
_atom_site_fract_y
_atom_site_fract_z
_atom_site_U_iso_or_equiv
_atom_site_adp_type
_atom_site_calc_flag
_atom_site_occupancy
C C1 0.5444(3) 0.3425(2) 0.76025(13) 0.0284(3) Uani d 1
C C2 0.3456(3) 0.4034(2) 0.79409(13) 0.0306(3) Uani d 1
H H2A 0.1951 0.2807 0.7656 0.037 Uiso calc 1
H H2B 0.3627 0.4553 0.8861 0.037 Uiso calc 1
C C3 0.3466(3) 0.5699(2) 0.73291(14) 0.0318(3) Uani d 1
C C4 0.4105(4) 0.7857(3) 0.81648(19) 0.0507(5) Uani d 1
H H4A 0.5692 0.8425 0.8607 0.076 Uiso calc 1
H H4B 0.3025 0.7790 0.8775 0.076 Uiso calc 1
H H4C 0.4007 0.8741 0.7650 0.076 Uiso calc 1
C C5 0.1097(3) 0.2566(2) 0.41943(15) 0.0344(3) Uani d 1
H H5 0.0219 0.3170 0.3869 0.041 Uiso calc 1
C C6 0.3465(2) 0.2043(2) 0.54244(13) 0.0253(3) Uani d 1
N N1 0.2954(2) 0.54000(18) 0.61292(13) 0.0324(3) Uani d 1
N N2 0.2479(2) 0.33992(17) 0.53619(11) 0.0275(2) Uani d 1
N N3 0.1165(2) 0.0823(2) 0.35948(12) 0.0345(3) Uani d 1
N N4 0.2688(2) 0.04725(18) 0.43825(11) 0.0295(3) Uani d 1
N N5 0.5193(2) 0.23657(19) 0.63695(11) 0.0290(3) Uani d 1
H H5N 0.6036 0.1688 0.6148 0.035 Uiso d 1
S S1 0.77311(8) 0.39546(8) 0.86328(4) 0.04839(17) Uani d 1

loop_
_atom_site_aniso_label
_atom_site_aniso_U_11
_atom_site_aniso_U_22
_atom_site_aniso_U_33
_atom_site_aniso_U_12
_atom_site_aniso_U_13
_atom_site_aniso_U_23
C1 0.0301(7) 0.0290(6) 0.0273(6) 0.0153(5) 0.0046(5) 0.0045(5)
C2 0.0326(7) 0.0352(7) 0.0271(6) 0.0192(6) 0.0079(5) 0.0045(5)
C3 0.0310(7) 0.0285(6) 0.0360(7) 0.0160(5) 0.0074(6) 0.0020(5)
C4 0.0658(12) 0.0320(8) 0.0477(10) 0.0219(8) 0.0097(9) -0.0037(7)
C5 0.0345(7) 0.0372(7) 0.0336(7) 0.0197(6) -0.0010(6) 0.0059(6)
C6 0.0259(6) 0.0253(6) 0.0271(6) 0.0140(5) 0.0056(5) 0.0051(5)
N1 0.0369(6) 0.0246(5) 0.0380(7) 0.0176(5) 0.0062(5) 0.0042(4)
N2 0.0292(6) 0.0257(5) 0.0294(6) 0.0155(4) 0.0027(4) 0.0041(4)
N3 0.0334(6) 0.0378(6) 0.0308(6) 0.0178(5) -0.0017(5) 0.0024(5)
N4 0.0314(6) 0.0287(5) 0.0280(6) 0.0158(5) 0.0022(4) 0.0017(4)
N5 0.0317(6) 0.0332(6) 0.0261(5) 0.0212(5) 0.0029(4) 0.0015(4)
S1 0.0423(3) 0.0695(3) 0.0326(2) 0.0328(2) -0.00534(17) -0.00263(19)

loop_
_atom_type_symbol
_atom_type_description
_atom_type_scat_dispersion_real
_atom_type_scat_dispersion_imag
_atom_type_scat_source
C C 0.0033 0.0016 'International Tables Vol C Tables 4.2.6.8 and 6.1.1.4'
H H 0.0000 0.0000 'International Tables Vol C Tables 4.2.6.8 and 6.1.1.4'
N N 0.0061 0.0033 'International Tables Vol C Tables 4.2.6.8 and 6.1.1.4'
S S 0.1246 0.1234 'International Tables Vol C Tables 4.2.6.8 and 6.1.1.4'

loop_
_geom_angle_atom_site_label_1
_geom_angle_atom_site_label_2
_geom_angle_atom_site_label_3
_geom_angle
N5 C1 C2 114.93(12)
N5 C1 S1 121.53(11)
C2 C1 S1 123.54(10)
C3 C2 C1 111.00(12)
C3 C2 H2A 109.4
C1 C2 H2A 109.4
C3 C2 H2B 109.4
C1 C2 H2B 109.4
H2A C2 H2B 108.0
N1 C3 C4 117.00(15)
N1 C3 C2 124.37(12)
C4 C3 C2 118.62(15)
C3 C4 H4A 109.5
C3 C4 H4B 109.5
H4A C4 H4B 109.5
C3 C4 H4C 109.5
H4A C4 H4C 109.5
H4B C4 H4C 109.5
N3 C5 N2 111.33(13)
N3 C5 H5 124.3
N2 C5 H5 124.3
N4 C6 N2 110.24(12)
N4 C6 N5 124.33(12)
N2 C6 N5 125.12(12)
C3 N1 N2 115.92(12)
C5 N2 C6 104.35(11)
C5 N2 N1 122.64(12)
C6 N2 N1 132.08(12)
C5 N3 N4 106.88(12)
C6 N4 N3 107.19(12)
C1 N5 C6 125.05(12)
C1 N5 H5N 120.1
C6 N5 H5N 114.4

loop_
_geom_bond_atom_site_label_1
_geom_bond_atom_site_label_2
_geom_bond_distance
C1 N5 1.3509(18)
C1 C2 1.5072(19)
C1 S1 1.6343(16)
C2 C3 1.503(2)
C2 H2A 0.9700
C2 H2B 0.9700
C3 N1 1.279(2)
C3 C4 1.495(2)
C4 H4A 0.9600
C4 H4B 0.9600
C4 H4C 0.9600
C5 N3 1.298(2)
C5 N2 1.3636(19)
C5 H5 0.9300
C6 N4 1.3144(17)
C6 N2 1.3647(17)
C6 N5 1.3675(18)
N1 N2 1.3986(16)
N3 N4 1.3898(18)
N5 H5N 0.8599

loop_
_geom_hbond_atom_site_label_D
_geom_hbond_atom_site_label_H
_geom_hbond_atom_site_label_A
_geom_hbond_site_symmetry_A
_geom_hbond_distance_DH
_geom_hbond_distance_HA
_geom_hbond_distance_DA
_geom_hbond_angle_DHA
N5 H5N N4 2_656 0.86 2.01 2.8530(18) 167
C2 H2A N3 2_556 0.97 2.56 3.487(2) 161
C5 H5 N1 2_566 0.93 2.58 3.442(2) 155

_cod_database_fobs_code 1543755
